data_2241397
loop_
_publ_author_name
'Amarante, Tatiana R.'
'Gon\,calves, Isabel S.'
'Almeida Paz, Filipe A.'

_publ_section_title
;
 Redetermination of the crystal structure of 3,5-dimethylpyrazolium
 \b-octamolybdate tetrahydrate
;
_journal_issue 12
_journal_name_full 'Acta Crystallographica Section E'
_journal_page_first m244
_journal_page_last m245
_journal_paper_doi 10.1107/S2056989015022823
_journal_volume 71
_journal_year 2015
_chemical_formula_iupac '(C5 H9 N2)4 [Mo8 O26], 4H2 O'
_chemical_formula_moiety '4(C5 H9 N2 +), Mo8 O26 4-, 4(H2 O)'
_chemical_formula_sum 'C20 H44 Mo8 N8 O30'
_chemical_formula_weight 1644.15
_chemical_name_systematic
;
Tetrakis(3,5-dimethylpyrazolium) \b-octamolybdate  tetrahydrate
;
_space_group_IT_number 2
_space_group_name_Hall '-P 1'
_space_group_name_H-M_alt 'P -1'
_symmetry_cell_setting triclinic
_symmetry_space_group_name_Hall '-P 1'
_symmetry_space_group_name_H-M 'P -1'
_atom_sites_solution_hydrogens mixed
_audit_creation_method 'SHELXL-2014/6, manual editing plus enCIFer'
_cell_angle_alpha 64.103(3)
_cell_angle_beta 84.272(3)
_cell_angle_gamma 75.826(3)
_cell_formula_units_Z 1
_cell_length_a 10.1105(9)
_cell_length_b 10.7469(9)
_cell_length_c 11.9839(10)
_cell_measurement_reflns_used 9938
_cell_measurement_temperature 180(2)
_cell_measurement_theta_max 25.39
_cell_measurement_theta_min 2.64
_cell_volume 1135.67(17)
_computing_cell_refinement
;
SAINT (Bruker, 2012)
;
_computing_data_collection
;
APEX2 (Bruker, 2012)
;
_computing_data_reduction
;
SAINT (Bruker, 2012)
;
_computing_molecular_graphics
;
DIAMOND (Brandenburg, 1999)
;
_computing_publication_material
;
SHELXL2014 (Sheldrick, 2015)
;
_computing_structure_refinement
;
SHELXL2014 (Sheldrick, 2015)
;
_computing_structure_solution
;
SHELXS97 (Sheldrick, 2008)
;
_diffrn_ambient_temperature 180(2)
_diffrn_detector_area_resol_mean 10.4167
_diffrn_measured_fraction_theta_full 0.997
_diffrn_measured_fraction_theta_max 0.997
_diffrn_measurement_device_type 'Bruker D8 QUEST '
_diffrn_measurement_method '\w / \f scans'
_diffrn_radiation_monochromator 'Multi-layer X-ray mirror'
_diffrn_radiation_source 'Sealed tube'
_diffrn_radiation_type MoK\a
_diffrn_radiation_wavelength 0.71073
_diffrn_reflns_av_R_equivalents 0.0423
_diffrn_reflns_limit_h_max 12
_diffrn_reflns_limit_h_min -12
_diffrn_reflns_limit_k_max 12
_diffrn_reflns_limit_k_min -12
_diffrn_reflns_limit_l_max 14
_diffrn_reflns_limit_l_min -14
_diffrn_reflns_number 25625
_diffrn_reflns_theta_full 25.242
_diffrn_reflns_theta_max 25.350
_diffrn_reflns_theta_min 3.739
_diffrn_standards_number 0
_exptl_absorpt_coefficient_mu 2.236
_exptl_absorpt_correction_T_max 0.7452
_exptl_absorpt_correction_T_min 0.6629
_exptl_absorpt_correction_type multi-scan
_exptl_absorpt_process_details
;
(SADABS; Bruker, 2001)
;
_exptl_crystal_colour Colourless
_exptl_crystal_density_diffrn 2.404
_exptl_crystal_description Plate
_exptl_crystal_F_000 796
_exptl_crystal_size_max 0.200
_exptl_crystal_size_mid 0.140
_exptl_crystal_size_min 0.010
_refine_diff_density_max 0.703
_refine_diff_density_min -0.535
_refine_ls_extinction_method none
_refine_ls_goodness_of_fit_ref 1.062
_refine_ls_hydrogen_treatment mixed
_refine_ls_matrix_type full
_refine_ls_number_parameters 320
_refine_ls_number_reflns 4141
_refine_ls_number_restraints 7
_refine_ls_restrained_S_all 1.061
_refine_ls_R_factor_all 0.0440
_refine_ls_R_factor_gt 0.0257
_refine_ls_shift/su_max 0.001
_refine_ls_shift/su_mean 0.000
_refine_ls_structure_factor_coef Fsqd
_refine_ls_weighting_details 'w=1/[\s^2^(Fo^2^)+(0.0188P)^2^+2.2481P] where P=(Fo^2^+2Fc^2^)/3'
_refine_ls_weighting_scheme calc
_refine_ls_wR_factor_gt 0.0503
_refine_ls_wR_factor_ref 0.0560
_reflns_number_gt 3175
_reflns_number_total 4141
_reflns_threshold_expression 'I > 2\s(I)'
_cod_data_source_file hb7547sup1.cif
_cod_data_source_block I
_cod_database_code 2241397
_shelx_space_group_comment
;
The symmetry employed for this shelxl refinement is uniquely defined
by the following loop, which should always be used as a source of
symmetry information in preference to the above space-group names.
They are only intended as comments.
;
_shelx_estimated_absorpt_t_min 0.663
_shelx_estimated_absorpt_t_max 0.978
_shelxl_version_number 2014/6

loop_
_space_group_symop_operation_xyz
'x, y, z'
'-x, -y, -z'

loop_
_atom_site_type_symbol
_atom_site_label
_atom_site_fract_x
_atom_site_fract_y
_atom_site_fract_z
_atom_site_U_iso_or_equiv
_atom_site_adp_type
_atom_site_calc_flag
_atom_site_occupancy
Mo Mo1 0.44983(3) 0.44979(4) 0.75253(3) 0.01430(9) Uani d 1
Mo Mo2 0.45658(3) 0.68126(4) 0.47103(3) 0.01229(9) Uani d 1
Mo Mo3 0.23903(3) 0.56541(4) 0.38528(3) 0.01415(9) Uani d 1
Mo Mo4 0.23047(3) 0.32798(4) 0.67012(3) 0.01511(9) Uani d 1
O O1 0.3753(3) 0.4944(3) 0.5589(2) 0.0142(6) Uani d 1
O O2 0.3635(3) 0.3005(3) 0.7899(2) 0.0177(6) Uani d 1
O O3 0.5489(3) 0.3881(3) 0.8808(3) 0.0235(7) Uani d 1
O O4 0.5539(3) 0.5839(3) 0.6298(2) 0.0145(6) Uani d 1
O O5 0.3166(3) 0.5748(3) 0.7683(3) 0.0208(7) Uani d 1
O O6 0.5740(3) 0.7845(3) 0.3880(2) 0.0168(6) Uani d 1
O O7 0.3838(3) 0.6770(3) 0.3281(2) 0.0153(6) Uani d 1
O O8 0.3261(3) 0.7924(3) 0.5040(3) 0.0190(6) Uani d 1
O O9 0.1894(3) 0.5797(3) 0.2484(3) 0.0232(7) Uani d 1
O O10 0.1936(3) 0.3896(3) 0.4970(2) 0.0160(6) Uani d 1
O O11 0.1191(3) 0.6842(3) 0.4197(3) 0.0220(7) Uani d 1
O O12 0.1720(3) 0.1773(3) 0.7422(3) 0.0255(7) Uani d 1
O O13 0.1090(3) 0.4568(3) 0.6928(3) 0.0213(7) Uani d 1
N N1 0.7819(4) 0.8121(5) 0.9458(3) 0.0294(9) Uani d 1
H H1 0.865(3) 0.747(4) 0.979(4) 0.044 Uiso d 1
N N2 0.6839(4) 0.7657(4) 0.9163(4) 0.0281(9) Uani d 1
H H2 0.692(5) 0.6692(19) 0.934(5) 0.042 Uiso d 1
N N3 -0.0378(4) 0.2498(4) 0.3524(4) 0.0295(9) Uani d 1
H H3 -0.116(3) 0.314(4) 0.362(5) 0.044 Uiso d 1
N N4 0.0827(4) 0.2507(4) 0.3913(4) 0.0289(9) Uani d 1
H H4 0.090(5) 0.314(4) 0.425(4) 0.043 Uiso d 1
C C1 0.8229(6) 1.0327(6) 0.9381(5) 0.0491(15) Uani d 1
H H1A 0.8535 0.9870 1.0247 0.074 Uiso calc 1
H H1B 0.7696 1.1293 0.9183 0.074 Uiso calc 1
H H1C 0.9023 1.0365 0.8837 0.074 Uiso calc 1
C C2 0.7364(5) 0.9494(5) 0.9191(4) 0.0319(11) Uani d 1
C C3 0.6048(5) 0.9913(5) 0.8718(4) 0.0316(11) Uani d 1
H H3A 0.5471 1.0837 0.8443 0.038 Uiso calc 1
C C4 0.5743(5) 0.8733(5) 0.8726(4) 0.0312(11) Uani d 1
C C5 0.4486(5) 0.8533(6) 0.8341(5) 0.0420(14) Uani d 1
H H5A 0.4728 0.7778 0.8058 0.063 Uiso calc 1
H H5B 0.4035 0.9420 0.7663 0.063 Uiso calc 1
H H5C 0.3866 0.8271 0.9047 0.063 Uiso calc 1
C C6 -0.1363(5) 0.1101(5) 0.2791(5) 0.0329(12) Uani d 1
H H6A -0.2222 0.1413 0.3150 0.049 Uiso calc 1
H H6B -0.1209 0.0082 0.3021 0.049 Uiso calc 1
H H6C -0.1412 0.1624 0.1885 0.049 Uiso calc 1
C C7 -0.0218(4) 0.1381(5) 0.3270(4) 0.0208(10) Uani d 1
C C8 0.1130(4) 0.0663(5) 0.3502(4) 0.0225(10) Uani d 1
H H8 0.1545 -0.0174 0.3399 0.027 Uiso calc 1
C C9 0.1768(4) 0.1398(5) 0.3917(4) 0.0208(10) Uani d 1
C C10 0.3202(4) 0.1135(5) 0.4290(5) 0.0303(11) Uani d 1
H H10A 0.3497 0.2034 0.3936 0.045 Uiso calc 1
H H10B 0.3787 0.0479 0.3983 0.045 Uiso calc 1
H H10C 0.3268 0.0717 0.5196 0.045 Uiso calc 1
O O1W 0.7299(3) 0.4764(4) 0.9840(3) 0.0276(7) Uani d 1
H H1X 0.711(5) 0.439(5) 1.0698(12) 0.041 Uiso d 1
H H1Y 0.676(4) 0.449(5) 0.943(3) 0.041 Uiso d 1
O O2W 0.9897(6) 0.5952(10) 0.0682(5) 0.031(2) Uiso d 0.65(2)
O O3W 1.0101(11) 0.6562(19) 0.0507(10) 0.033(4) Uiso d 0.35(2)

loop_
_atom_site_aniso_label
_atom_site_aniso_U_11
_atom_site_aniso_U_22
_atom_site_aniso_U_33
_atom_site_aniso_U_12
_atom_site_aniso_U_13
_atom_site_aniso_U_23
Mo1 0.01445(18) 0.0179(2) 0.01272(18) -0.00473(15) 0.00061(14) -0.00798(16)
Mo2 0.01153(18) 0.01158(19) 0.01458(18) -0.00190(14) -0.00116(14) -0.00643(15)
Mo3 0.01088(18) 0.0166(2) 0.01578(19) -0.00309(15) -0.00217(14) -0.00718(16)
Mo4 0.01333(18) 0.0163(2) 0.01719(19) -0.00532(15) 0.00086(14) -0.00759(16)
O1 0.0124(14) 0.0157(15) 0.0150(14) -0.0038(12) 0.0002(11) -0.0069(12)
O2 0.0179(15) 0.0185(16) 0.0157(14) -0.0065(12) 0.0021(12) -0.0055(13)
O3 0.0232(16) 0.0307(19) 0.0185(16) -0.0101(14) -0.0013(13) -0.0100(14)
O4 0.0142(14) 0.0157(15) 0.0179(15) -0.0041(12) -0.0013(11) -0.0104(13)
O5 0.0194(15) 0.0228(17) 0.0223(16) -0.0053(13) 0.0038(13) -0.0122(14)
O6 0.0184(15) 0.0146(15) 0.0171(15) -0.0040(12) -0.0022(12) -0.0058(13)
O7 0.0128(14) 0.0170(16) 0.0150(14) -0.0024(12) -0.0010(11) -0.0060(12)
O8 0.0186(15) 0.0155(16) 0.0227(16) -0.0007(12) -0.0028(12) -0.0091(13)
O9 0.0201(16) 0.0316(19) 0.0194(16) -0.0067(14) -0.0042(13) -0.0110(14)
O10 0.0146(14) 0.0169(16) 0.0199(15) -0.0045(12) -0.0005(12) -0.0101(13)
O11 0.0159(15) 0.0214(17) 0.0273(17) -0.0002(13) -0.0014(13) -0.0110(14)
O12 0.0243(16) 0.0219(17) 0.0313(18) -0.0108(14) 0.0025(14) -0.0099(15)
O13 0.0171(15) 0.0227(17) 0.0232(16) -0.0038(13) 0.0018(13) -0.0098(14)
N1 0.023(2) 0.038(3) 0.022(2) -0.0038(19) -0.0028(17) -0.0087(19)
N2 0.027(2) 0.029(2) 0.024(2) -0.0071(19) -0.0013(17) -0.0067(19)
N3 0.020(2) 0.029(2) 0.046(3) 0.0003(17) 0.0004(18) -0.026(2)
N4 0.026(2) 0.031(2) 0.041(2) -0.0094(18) 0.0027(18) -0.026(2)
C1 0.061(4) 0.053(4) 0.039(3) -0.024(3) -0.005(3) -0.017(3)
C2 0.036(3) 0.035(3) 0.020(2) -0.010(2) 0.004(2) -0.007(2)
C3 0.032(3) 0.025(3) 0.025(3) -0.002(2) -0.001(2) -0.001(2)
C4 0.027(3) 0.033(3) 0.022(2) -0.004(2) -0.002(2) -0.001(2)
C5 0.028(3) 0.046(4) 0.036(3) -0.011(2) -0.006(2) 0.000(3)
C6 0.024(3) 0.035(3) 0.050(3) -0.003(2) -0.008(2) -0.027(3)
C7 0.021(2) 0.020(2) 0.026(2) -0.0049(19) 0.0010(18) -0.014(2)
C8 0.023(2) 0.024(3) 0.026(2) -0.0022(19) -0.0022(19) -0.017(2)
C9 0.022(2) 0.024(2) 0.019(2) -0.0054(19) 0.0015(18) -0.011(2)
C10 0.025(2) 0.030(3) 0.043(3) -0.006(2) -0.005(2) -0.021(2)
O1W 0.0298(18) 0.036(2) 0.0240(17) -0.0078(15) -0.0003(14) -0.0192(16)

loop_
_atom_type_symbol
_atom_type_description
_atom_type_scat_dispersion_real
_atom_type_scat_dispersion_imag
_atom_type_scat_source
C C 0.0033 0.0016 'International Tables Vol C Tables 4.2.6.8 and 6.1.1.4'
H H 0.0000 0.0000 'International Tables Vol C Tables 4.2.6.8 and 6.1.1.4'
N N 0.0061 0.0033 'International Tables Vol C Tables 4.2.6.8 and 6.1.1.4'
O O 0.0106 0.0060 'International Tables Vol C Tables 4.2.6.8 and 6.1.1.4'
Mo Mo -1.6832 0.6857 'International Tables Vol C Tables 4.2.6.8 and 6.1.1.4'

loop_
_geom_angle_atom_site_label_1
_geom_angle_atom_site_label_2
_geom_angle_atom_site_label_3
_geom_angle_site_symmetry_1
_geom_angle_site_symmetry_3
_geom_angle
O3 Mo1 O5 . . 104.71(14)
O3 Mo1 O2 . . 102.12(13)
O5 Mo1 O2 . . 100.72(13)
O3 Mo1 O4 . . 99.75(12)
O5 Mo1 O4 . . 97.01(13)
O2 Mo1 O4 . . 147.18(11)
O3 Mo1 O7 . 2_666 89.69(12)
O5 Mo1 O7 . 2_666 163.56(12)
O2 Mo1 O7 . 2_666 83.57(11)
O4 Mo1 O7 . 2_666 72.34(10)
O3 Mo1 O1 . . 161.88(12)
O5 Mo1 O1 . . 93.03(11)
O2 Mo1 O1 . . 77.65(10)
O4 Mo1 O1 . . 74.01(10)
O7 Mo1 O1 2_666 . 72.23(9)
O3 Mo1 Mo2 . . 134.82(10)
O5 Mo1 Mo2 . . 84.85(10)
O2 Mo1 Mo2 . . 119.63(8)
O4 Mo1 Mo2 . . 35.14(7)
O7 Mo1 Mo2 2_666 . 79.31(7)
O1 Mo1 Mo2 . . 41.99(7)
O8 Mo2 O6 . . 105.54(13)
O8 Mo2 O7 . . 101.63(12)
O6 Mo2 O7 . . 96.27(12)
O8 Mo2 O4 . . 99.93(12)
O6 Mo2 O4 . . 97.02(11)
O7 Mo2 O4 . . 150.55(11)
O8 Mo2 O1 . . 97.27(12)
O6 Mo2 O1 . . 157.19(11)
O7 Mo2 O1 . . 78.87(10)
O4 Mo2 O1 . . 78.71(10)
O8 Mo2 O1 . 2_666 173.17(12)
O6 Mo2 O1 . 2_666 81.21(11)
O7 Mo2 O1 . 2_666 78.31(10)
O4 Mo2 O1 . 2_666 77.92(10)
O1 Mo2 O1 . 2_666 75.99(10)
O8 Mo2 Mo1 . . 88.75(10)
O6 Mo2 Mo1 . . 132.75(9)
O7 Mo2 Mo1 . . 125.17(8)
O4 Mo2 Mo1 . . 35.73(8)
O1 Mo2 Mo1 . . 46.33(7)
O1 Mo2 Mo1 2_666 . 85.79(7)
O8 Mo2 Mo3 . . 89.31(9)
O6 Mo2 Mo3 . . 132.20(9)
O7 Mo2 Mo3 . . 35.93(8)
O4 Mo2 Mo3 . . 125.36(8)
O1 Mo2 Mo3 . . 46.65(7)
O1 Mo2 Mo3 2_666 . 86.76(6)
Mo1 Mo2 Mo3 . . 91.724(14)
O9 Mo3 O11 . . 105.85(14)
O9 Mo3 O10 . . 100.45(13)
O11 Mo3 O10 . . 101.76(13)
O9 Mo3 O7 . . 100.71(12)
O11 Mo3 O7 . . 97.58(12)
O10 Mo3 O7 . . 146.06(11)
O9 Mo3 O1 . . 159.60(12)
O11 Mo3 O1 . . 94.36(12)
O10 Mo3 O1 . . 77.54(10)
O7 Mo3 O1 . . 73.40(10)
O9 Mo3 O4 . 2_666 88.84(12)
O11 Mo3 O4 . 2_666 163.17(11)
O10 Mo3 O4 . 2_666 83.12(10)
O7 Mo3 O4 . 2_666 71.11(10)
O1 Mo3 O4 . 2_666 70.77(9)
O9 Mo3 Mo2 . . 135.69(10)
O11 Mo3 Mo2 . . 85.49(10)
O10 Mo3 Mo2 . . 119.34(8)
O7 Mo3 Mo2 . . 35.00(7)
O1 Mo3 Mo2 . . 41.81(7)
O4 Mo3 Mo2 2_666 . 78.16(6)
O12 Mo4 O13 . . 105.75(14)
O12 Mo4 O10 . . 103.91(13)
O13 Mo4 O10 . . 97.77(13)
O12 Mo4 O2 . . 101.63(13)
O13 Mo4 O2 . . 97.49(13)
O10 Mo4 O2 . . 145.29(11)
O12 Mo4 O6 . 2_666 92.59(12)
O13 Mo4 O6 . 2_666 161.61(12)
O10 Mo4 O6 . 2_666 78.80(10)
O2 Mo4 O6 . 2_666 76.95(11)
O12 Mo4 O1 . . 162.52(12)
O13 Mo4 O1 . . 91.62(11)
O10 Mo4 O1 . . 74.97(10)
O2 Mo4 O1 . . 73.62(10)
O6 Mo4 O1 2_666 . 70.01(9)
Mo2 O1 Mo1 . . 91.68(9)
Mo2 O1 Mo2 . 2_666 104.01(10)
Mo1 O1 Mo2 . 2_666 97.04(9)
Mo2 O1 Mo3 . . 91.54(10)
Mo1 O1 Mo3 . . 163.07(12)
Mo2 O1 Mo3 2_666 . 98.29(9)
Mo2 O1 Mo4 . . 163.99(13)
Mo1 O1 Mo4 . . 86.35(9)
Mo2 O1 Mo4 2_666 . 91.99(9)
Mo3 O1 Mo4 . . 85.98(8)
Mo1 O2 Mo4 . . 116.94(14)
Mo2 O4 Mo1 . . 109.13(12)
Mo2 O4 Mo3 . 2_666 110.39(11)
Mo1 O4 Mo3 . 2_666 103.30(11)
Mo2 O6 Mo4 . 2_666 116.79(14)
Mo2 O7 Mo3 . . 109.07(13)
Mo2 O7 Mo1 . 2_666 109.84(11)
Mo3 O7 Mo1 . 2_666 104.33(12)
Mo3 O10 Mo4 . . 115.92(13)
C2 N1 N2 . . 108.8(4)
C2 N1 H1 . . 133(3)
N2 N1 H1 . . 118(3)
C4 N2 N1 . . 108.9(4)
C4 N2 H2 . . 128(3)
N1 N2 H2 . . 123(3)
C7 N3 N4 . . 109.1(4)
C7 N3 H3 . . 133(3)
N4 N3 H3 . . 117(3)
C9 N4 N3 . . 109.5(4)
C9 N4 H4 . . 128(3)
N3 N4 H4 . . 122(3)
C2 C1 H1A . . 109.5
C2 C1 H1B . . 109.5
H1A C1 H1B . . 109.5
C2 C1 H1C . . 109.5
H1A C1 H1C . . 109.5
H1B C1 H1C . . 109.5
N1 C2 C3 . . 107.8(4)
N1 C2 C1 . . 121.8(5)
C3 C2 C1 . . 130.4(5)
C4 C3 C2 . . 106.6(4)
C4 C3 H3A . . 126.7
C2 C3 H3A . . 126.7
N2 C4 C3 . . 107.8(4)
N2 C4 C5 . . 121.2(5)
C3 C4 C5 . . 130.9(5)
C4 C5 H5A . . 109.5
C4 C5 H5B . . 109.5
H5A C5 H5B . . 109.5
C4 C5 H5C . . 109.5
H5A C5 H5C . . 109.5
H5B C5 H5C . . 109.5
C7 C6 H6A . . 109.5
C7 C6 H6B . . 109.5
H6A C6 H6B . . 109.5
C7 C6 H6C . . 109.5
H6A C6 H6C . . 109.5
H6B C6 H6C . . 109.5
N3 C7 C8 . . 107.4(4)
N3 C7 C6 . . 121.8(4)
C8 C7 C6 . . 130.8(4)
C7 C8 C9 . . 107.0(4)
C7 C8 H8 . . 126.5
C9 C8 H8 . . 126.5
N4 C9 C8 . . 106.9(4)
N4 C9 C10 . . 121.9(4)
C8 C9 C10 . . 131.2(4)
C9 C10 H10A . . 109.5
C9 C10 H10B . . 109.5
H10A C10 H10B . . 109.5
C9 C10 H10C . . 109.5
H10A C10 H10C . . 109.5
H10B C10 H10C . . 109.5
H1X O1W H1Y . . 109.9(16)

loop_
_geom_bond_atom_site_label_1
_geom_bond_atom_site_label_2
_geom_bond_site_symmetry_2
_geom_bond_distance
Mo1 O3 . 1.702(3)
Mo1 O5 . 1.715(3)
Mo1 O2 . 1.875(3)
Mo1 O4 . 1.982(3)
Mo1 O7 2_666 2.307(3)
Mo1 O1 . 2.320(3)
Mo1 Mo2 . 3.2062(6)
Mo2 O8 . 1.691(3)
Mo2 O6 . 1.754(3)
Mo2 O7 . 1.953(3)
Mo2 O4 . 1.953(3)
Mo2 O1 . 2.146(3)
Mo2 O1 2_666 2.341(3)
Mo2 Mo3 . 3.2178(5)
Mo3 O9 . 1.695(3)
Mo3 O11 . 1.695(3)
Mo3 O10 . 1.915(3)
Mo3 O7 . 1.998(3)
Mo3 O1 . 2.341(3)
Mo3 O4 2_666 2.351(3)
Mo4 O12 . 1.692(3)
Mo4 O13 . 1.711(3)
Mo4 O10 . 1.928(3)
Mo4 O2 . 1.943(3)
Mo4 O6 2_666 2.268(3)
Mo4 O1 . 2.435(3)
O1 Mo2 2_666 2.341(3)
O4 Mo3 2_666 2.351(3)
O6 Mo4 2_666 2.268(3)
O7 Mo1 2_666 2.307(3)
N1 C2 . 1.332(6)
N1 N2 . 1.350(5)
N1 H1 . 0.943(10)
N2 C4 . 1.340(6)
N2 H2 . 0.946(10)
N3 C7 . 1.332(5)
N3 N4 . 1.351(5)
N3 H3 . 0.947(10)
N4 C9 . 1.328(6)
N4 H4 . 0.947(10)
C1 C2 . 1.488(7)
C1 H1A . 0.9800
C1 H1B . 0.9800
C1 H1C . 0.9800
C2 C3 . 1.389(7)
C3 C4 . 1.373(7)
C3 H3A . 0.9500
C4 C5 . 1.488(7)
C5 H5A . 0.9800
C5 H5B . 0.9800
C5 H5C . 0.9800
C6 C7 . 1.488(6)
C6 H6A . 0.9800
C6 H6B . 0.9800
C6 H6C . 0.9800
C7 C8 . 1.379(6)
C8 C9 . 1.394(6)
C8 H8 . 0.9500
C9 C10 . 1.483(6)
C10 H10A . 0.9800
C10 H10B . 0.9800
C10 H10C . 0.9800
O1W H1X . 0.946(10)
O1W H1Y . 0.944(10)
O2W O3W . 0.674(13)

loop_
_geom_hbond_atom_site_label_D
_geom_hbond_atom_site_label_H
_geom_hbond_atom_site_label_A
_geom_hbond_site_symmetry_A
_geom_hbond_distance_DH
_geom_hbond_distance_HA
_geom_hbond_distance_DA
_geom_hbond_angle_DHA
N1 H1 O2W 1_556 0.94 1.77 2.689(7) 164
N2 H2 O1W . 0.95 1.84 2.776(5) 171
N3 H3 O13 2_566 0.95 2.28 2.869(5) 120
N4 H4 O10 . 0.95 1.93 2.801(4) 152
O1W H1X O5 2_667 0.95 1.88 2.785(4) 160
O1W H1Y O3 . 0.94 1.91 2.848(4) 172

loop_
_geom_torsion_atom_site_label_1
_geom_torsion_atom_site_label_2
_geom_torsion_atom_site_label_3
_geom_torsion_atom_site_label_4
_geom_torsion_site_symmetry_1
_geom_torsion_site_symmetry_4
_geom_torsion
O3 Mo1 O2 Mo4 . . 177.15(15)
O5 Mo1 O2 Mo4 . . 69.40(17)
O4 Mo1 O2 Mo4 . . -52.1(3)
O7 Mo1 O2 Mo4 2_666 . -94.55(15)
O1 Mo1 O2 Mo4 . . -21.39(13)
Mo2 Mo1 O2 Mo4 . . -20.75(18)
O8 Mo2 O6 Mo4 . 2_666 178.38(13)
O7 Mo2 O6 Mo4 . 2_666 -77.67(14)
O4 Mo2 O6 Mo4 . 2_666 75.99(14)
O1 Mo2 O6 Mo4 . 2_666 -1.5(4)
O1 Mo2 O6 Mo4 2_666 2_666 -0.57(12)
Mo1 Mo2 O6 Mo4 . 2_666 75.31(16)
Mo3 Mo2 O6 Mo4 . 2_666 -78.01(15)
C2 N1 N2 C4 . . -1.1(5)
C7 N3 N4 C9 . . -0.2(5)
N2 N1 C2 C3 . . 0.4(5)
N2 N1 C2 C1 . . -178.3(4)
N1 C2 C3 C4 . . 0.4(5)
C1 C2 C3 C4 . . 179.0(5)
N1 N2 C4 C3 . . 1.4(5)
N1 N2 C4 C5 . . -179.1(4)
C2 C3 C4 N2 . . -1.1(5)
C2 C3 C4 C5 . . 179.4(5)
N4 N3 C7 C8 . . -0.1(5)
N4 N3 C7 C6 . . -178.6(4)
N3 C7 C8 C9 . . 0.4(5)
C6 C7 C8 C9 . . 178.7(5)
N3 N4 C9 C8 . . 0.5(5)
N3 N4 C9 C10 . . 179.3(4)
C7 C8 C9 N4 . . -0.6(5)
C7 C8 C9 C10 . . -179.2(5)

_cod_database_fobs_code 2241397
